data_4000940
loop_
_publ_author_name
'Galli, S.'
'Masciocchi, N.'
'Colombo, V.'
'Maspero, A.'
'Palmisano, G.'
'L\'opez-Garz\'on, F. J.'
'Domingo-Garc\'ia, M.'
'Fern\'andez-Morales, I.'
'Barea, E.'
'Navarro, J. A. R.'

_publ_section_title
;
 Adsorption of Harmful Organic Vapors by Flexible Hydrophobic
 Bis-pyrazolate Based MOFs
;
_journal_issue 5
_journal_name_full 'Chemistry of Materials'
_journal_page_first 1664
_journal_paper_doi 10.1021/cm902899t
_journal_volume 22
_journal_year 2010
_chemical_compound_source synthesis
_chemical_formula_moiety 'C12 H8 N4 Ni'
_chemical_formula_sum 'C12 H8 N4 Ni'
_chemical_formula_weight 266.92
_chemical_name_systematic
;
1,4-bis(4-pyrazolato)-benzene nickel(ii)
;
_space_group_crystal_system orthorhombic
_space_group_IT_number 74
_space_group_name_H-M_alt 'I m m a'
_symmetry_space_group_name_Hall '-I 2b 2'
_symmetry_space_group_name_H-M 'I m m a'
_cell_angle_alpha 90
_cell_angle_beta 90
_cell_angle_gamma 90
_cell_formula_units_Z 4
_cell_length_a 6.76552(46)
_cell_length_b 22.7353(32)
_cell_length_c 13.4648(14)
_cell_measurement_temperature 298
_cell_volume 2071.1(4)
_computing_cell_refinement TOPAS-R
_computing_molecular_graphics Schakal99
_computing_publication_material TOPAS-R
_computing_structure_refinement TOPAS-R
_computing_structure_solution TOPAS-R
_diffrn_ambient_temperature 298
_diffrn_detector_type 'Linear PSD Bruker AXS Lynxeye'
_diffrn_measurement_device_type 'Bruker AXS D8 Advance'
_diffrn_radiation_monochromator 'Ni filter'
_diffrn_source_target Cu
_diffrn_source_type 'sealed X-ray tube'
_exptl_crystal_density_diffrn 0.856
_exptl_crystal_F_000 544
_pd_char_colour orange
_pd_instr_location ' ?'
_pd_meas_2theta_range_inc 0.02
_pd_meas_2theta_range_max 105
_pd_meas_2theta_range_min 5
_pd_meas_number_of_points 5001
_pd_meas_scan_method cont
_pd_proc_2theta_range_inc 0.02
_pd_proc_2theta_range_max 105
_pd_proc_2theta_range_min 5
_pd_proc_ls_prof_R_factor 0.034
_pd_proc_ls_prof_wR_expected 0.003
_pd_proc_ls_prof_wR_factor 0.058
_pd_spec_mounting
;
packed powder pellet
;
_pd_spec_mount_mode reflection
_pd_spec_shape flat_sheet
_pd_spec_size_axial 15
_pd_spec_size_equat 20
_pd_spec_size_thick 0.2
_refine_ls_extinction_method none
_refine_ls_matrix_type full
_refine_ls_number_constraints 0
_refine_ls_number_parameters 28
_refine_ls_number_restraints 0
_refine_ls_shift/su_max .01
_refine_ls_structure_factor_coef Inet
_refine_ls_weighting_details 'w = 1/[Y~i~]'
_refine_ls_weighting_scheme calc
_cod_data_source_file cm902899t_si_002.cif
_cod_data_source_block Ni(bpb)
_cod_depositor_comments
;
The following automatic conversions were performed:

'_refine_ls_weighting_scheme' value '1/[Y~i~]' was changed to 'calc'.
New tag '_refine_ls_weighting_details' was created. The value of the
new tag was set to 'w = 1/[Y~i~]'.

Automatic conversion script
Id: cif_fix_values 3143 2015-03-26 13:38:13Z robertas 
;
_cod_original_cell_volume 2071.10(39)
_cod_database_code 4000940

loop_
_symmetry_equiv_pos_as_xyz
'-x, -y, -z'
'-x, -y+1/2, z'
'-x, y, z'
'-x, y+1/2, -z'
'-x+1/2, -y, z+1/2'
'-x+1/2, -y+1/2, -z+1/2'
'-x+1/2, y, -z+1/2'
'-x+1/2, y+1/2, z+1/2'
'x, -y, -z'
'x, -y+1/2, z'
'x, y, z'
'x, y+1/2, -z'
'x+1/2, -y, z+1/2'
'x+1/2, -y+1/2, -z+1/2'
'x+1/2, y, -z+1/2'
'x+1/2, y+1/2, z+1/2'

loop_
_atom_site_label
_atom_site_type_symbol
_atom_site_symmetry_multiplicity
_atom_site_fract_x
_atom_site_fract_y
_atom_site_fract_z
_atom_site_occupancy
_atom_site_B_iso_or_equiv
Ni Ni 4 0.25 0.25 0.25 1 3.70(24)
C1 C 16 0.337372 -0.1413553 -0.1268425 1 5.70(24)
C2 C 8 0.5 -0.1103067 -0.0989817 1 5.70(24)
C3 C 8 0.5 -0.05398815 -0.04844527 1 5.70(24)
C4 C 16 0.322072 -0.02699408 -0.02422263 1 5.70(24)
N1 N 16 0.3994904 -0.1915929 -0.1719223 1 5.70(24)
H4 H 16 0.2004666 -0.04544326 -0.04077767 1 5.70(24)
H1 H 16 0.2122587 -0.1246038 -0.1118109 1 5.70(24)

loop_
_atom_type_symbol
_atom_type_description
_atom_type_scat_source
C C 'International Tables for Crystallography (Vol. IV)'
H H 'International Tables for Crystallography (Vol. IV)'
N N 'International Tables for Crystallography (Vol. IV)'
Ni Ni 'International Tables for Crystallography (Vol. IV)'

loop_
_diffrn_radiation_type
'Cu K\a'
;
       CuK\a~1~ 1.54056
       CuK\a~2~ 1.54439
;
